data_4307974
loop_
_publ_author_name
'Rongmin Yu'
'Kuppuswamy Arumugam'
'Ashok Manepalli'
'Yvon Tran'
'Russell Schmehl'
'Heiko Jacobsen'
'James P. Donahue'

_publ_contact_author_email donahue@tulane.edu
_publ_contact_author_fax 504-865-5596
_publ_contact_author_phone 504-862-3562
_publ_section_title
;
Reversible, Electrochemically Controlled Binding of Phosphine to Iron and
Cobalt Bis(dithiolene) Complexes
;
_journal_name_full 'Inorganic Chemistry'
_journal_page_first 5131
_journal_page_last 5133
_journal_paper_doi 10.1021/ic0624569
_journal_volume 46
_journal_year 2007
_chemical_formula_sum 'C52 H47 Cl2 Co O4 P S4'
_chemical_formula_weight 1024.94
_chemical_name_systematic
; 
 ? 
;
_space_group_IT_number 2
_symmetry_cell_setting triclinic
_symmetry_space_group_name_Hall '-P 1'
_symmetry_space_group_name_H-M 'P -1'
_atom_sites_solution_hydrogens geom
_atom_sites_solution_primary direct
_atom_sites_solution_secondary difmap
_audit_creation_method SHELXL-97
_cell_angle_alpha 96.201(3)
_cell_angle_beta 94.674(3)
_cell_angle_gamma 112.256(2)
_cell_formula_units_Z 2
_cell_length_a 12.6495(19)
_cell_length_b 14.127(2)
_cell_length_c 14.823(2)
_cell_measurement_reflns_used 5869
_cell_measurement_temperature 100(2)
_cell_measurement_theta_max 28.306
_cell_measurement_theta_min 2.311
_cell_volume 2415.5(6)
_computing_cell_refinement 'Bruker SMART (Bruker-AXS, 2000)'
_computing_data_collection 'Bruker SMART (Bruker-AXS, 2000)'
_computing_data_reduction 'Bruker SAINT+ (Bruker-AXS, 2004)'
_computing_molecular_graphics 'Bruker SHELXTL (Bruker-AXS, 2000a)'
_computing_publication_material 'Bruker SHELXTL (Bruker-AXS, 2000a)'
_computing_structure_refinement 'SHELXL-97 (Sheldrick, 1997)'
_computing_structure_solution 'SHELXS-97 (Sheldrick, 1990)'
_diffrn_ambient_temperature 100(2)
_diffrn_measured_fraction_theta_full 0.997
_diffrn_measured_fraction_theta_max 0.937
_diffrn_measurement_device_type 'Bruker-AXS SMART APEX'
_diffrn_measurement_method 'phi and omega scans'
_diffrn_radiation_monochromator graphite
_diffrn_radiation_source 'fine-focus sealed tube'
_diffrn_radiation_type MoK\a
_diffrn_radiation_wavelength 0.71073
_diffrn_reflns_av_R_equivalents 0.0269
_diffrn_reflns_av_sigmaI/netI 0.0462
_diffrn_reflns_limit_h_max 16
_diffrn_reflns_limit_h_min -16
_diffrn_reflns_limit_k_max 18
_diffrn_reflns_limit_k_min -18
_diffrn_reflns_limit_l_max 19
_diffrn_reflns_limit_l_min -19
_diffrn_reflns_number 21769
_diffrn_reflns_theta_full 25.00
_diffrn_reflns_theta_max 28.28
_diffrn_reflns_theta_min 1.39
_exptl_absorpt_coefficient_mu 0.717
_exptl_absorpt_correction_T_max 0.9350
_exptl_absorpt_correction_T_min 0.8201
_exptl_absorpt_correction_type multi-scan
_exptl_absorpt_process_details 'SADABS (Sheldrick, 2002)'
_exptl_crystal_colour black
_exptl_crystal_density_diffrn 1.409
_exptl_crystal_density_meas 0
_exptl_crystal_density_method 'not measured'
_exptl_crystal_description block
_exptl_crystal_F_000 1062
_exptl_crystal_size_max 0.29
_exptl_crystal_size_mid 0.17
_exptl_crystal_size_min 0.10
_refine_diff_density_max 1.542
_refine_diff_density_min -1.796
_refine_diff_density_rms 0.099
_refine_ls_extinction_method none
_refine_ls_goodness_of_fit_ref 1.059
_refine_ls_hydrogen_treatment constr
_refine_ls_matrix_type full
_refine_ls_number_parameters 574
_refine_ls_number_reflns 11220
_refine_ls_number_restraints 6
_refine_ls_restrained_S_all 1.060
_refine_ls_R_factor_all 0.0648
_refine_ls_R_factor_gt 0.0543
_refine_ls_shift/su_max 0.001
_refine_ls_shift/su_mean 0.000
_refine_ls_structure_factor_coef Fsqd
_refine_ls_weighting_details 'calc w=1/[\s^2^(Fo^2^)+(0.0641P)^2^+4.0683P] where P=(Fo^2^+2Fc^2^)/3'
_refine_ls_weighting_scheme calc
_refine_ls_wR_factor_gt 0.1340
_refine_ls_wR_factor_ref 0.1406
_reflns_number_gt 9372
_reflns_number_total 11220
_reflns_threshold_expression >2\s(I)
_cod_data_source_file ic0624569-file006_10.cif
_cod_data_source_block '[Co(PPh3)(S2C2(C6H4-p-OCH3)2)2].(ClCH2CH2Cl)_5b.(ClCH2CH2Cl)'
_cod_original_cell_volume 2415.6(6)
_cod_database_code 4307974

loop_
_symmetry_equiv_pos_as_xyz
'x, y, z'
'-x, -y, -z'

loop_
_atom_site_label
_atom_site_type_symbol
_atom_site_fract_x
_atom_site_fract_y
_atom_site_fract_z
_atom_site_U_iso_or_equiv
_atom_site_adp_type
_atom_site_occupancy
_atom_site_symmetry_multiplicity
_atom_site_calc_flag
_atom_site_refinement_flags
_atom_site_disorder_assembly
_atom_site_disorder_group
Co1 Co 0.40112(3) 0.26869(3) 0.33026(2) 0.01245(10) Uani 1 1 d . . .
Cl1A Cl 0.21234(13) 0.46503(13) 0.90216(10) 0.0523(4) Uiso 0.805(2) 1 d PD A 1
Cl2A Cl 0.50656(16) 0.37953(13) 0.90552(12) 0.0588(4) Uiso 0.805(2) 1 d PD A 1
C51A C 0.3054(4) 0.4070(4) 0.9250(4) 0.0564(15) Uiso 0.805(2) 1 d PD A 1
H51A H 0.3306 0.4228 0.9919 0.068 Uiso 0.805(2) 1 calc PR A 1
H51B H 0.2612 0.3313 0.9104 0.068 Uiso 0.805(2) 1 calc PR A 1
C52A C 0.4083(3) 0.4316(4) 0.8800(3) 0.0437(11) Uiso 0.805(2) 1 d PD A 1
H52A H 0.4498 0.5078 0.8917 0.052 Uiso 0.805(2) 1 calc PR A 1
H52B H 0.3825 0.4122 0.8133 0.052 Uiso 0.805(2) 1 calc PR A 1
Cl1B Cl 0.2269(5) 0.4194(5) 0.9045(4) 0.0523(4) Uiso 0.195(2) 1 d PD A 2
Cl2B Cl 0.5516(7) 0.3775(6) 0.9029(5) 0.0588(4) Uiso 0.195(2) 1 d PD A 2
C51B C 0.3503(13) 0.3976(19) 0.9096(18) 0.0564(15) Uiso 0.195(2) 1 d PD A 2
H51C H 0.3480 0.3754 0.8436 0.068 Uiso 0.195(2) 1 calc PR A 2
H51D H 0.4065 0.4703 0.9206 0.068 Uiso 0.195(2) 1 calc PR A 2
C52B C 0.4245(10) 0.3497(15) 0.9459(13) 0.0437(11) Uiso 0.195(2) 1 d PD A 2
H52C H 0.3814 0.2737 0.9344 0.052 Uiso 0.195(2) 1 calc PR A 2
H52D H 0.4415 0.3710 1.0131 0.052 Uiso 0.195(2) 1 calc PR A 2
S1 S 0.48427(6) 0.28117(5) 0.46771(5) 0.01495(14) Uani 1 1 d . . .
S2 S 0.52581(6) 0.42237(5) 0.32274(5) 0.01489(14) Uani 1 1 d . . .
S3 S 0.29830(6) 0.29347(5) 0.21731(5) 0.01579(15) Uani 1 1 d . . .
S4 S 0.24672(6) 0.14356(5) 0.35602(5) 0.01505(14) Uani 1 1 d . . .
P1 P 0.48567(6) 0.17180(5) 0.27040(5) 0.01280(14) Uani 1 1 d . . .
O1 O 0.93575(19) 0.46964(18) 0.79387(15) 0.0274(5) Uani 1 1 d . . .
O2 O 1.03080(17) 0.82083(15) 0.44655(14) 0.0209(4) Uani 1 1 d . . .
O3 O -0.1715(2) 0.2221(2) -0.05695(16) 0.0322(5) Uani 1 1 d . . .
O4 O -0.29011(17) -0.20145(16) 0.26432(15) 0.0233(5) Uani 1 1 d . . .
C1 C 0.6087(2) 0.3913(2) 0.48287(19) 0.0138(5) Uani 1 1 d . . .
C2 C 0.6278(2) 0.4561(2) 0.41805(19) 0.0145(5) Uani 1 1 d . . .
C3 C 0.1608(2) 0.2012(2) 0.21072(19) 0.0149(5) Uani 1 1 d . . .
C4 C 0.1375(2) 0.1327(2) 0.27285(19) 0.0146(5) Uani 1 1 d . . .
C5 C 0.6910(2) 0.4085(2) 0.56632(19) 0.0144(5) Uani 1 1 d . . .
C6 C 0.6645(2) 0.4306(2) 0.65316(19) 0.0165(5) Uani 1 1 d . . .
H6 H 0.5908 0.4318 0.6592 0.020 Uiso 1 1 calc R . .
C7 C 0.7427(3) 0.4509(2) 0.7316(2) 0.0202(6) Uani 1 1 d . . .
H7 H 0.7228 0.4659 0.7903 0.024 Uiso 1 1 calc R . .
C8 C 0.8507(3) 0.4489(2) 0.7224(2) 0.0196(6) Uani 1 1 d . . .
C9 C 0.8781(3) 0.4253(2) 0.6360(2) 0.0201(6) Uani 1 1 d . . .
H9 H 0.9512 0.4226 0.6300 0.024 Uiso 1 1 calc R . .
C10 C 0.7994(2) 0.4059(2) 0.5589(2) 0.0181(6) Uani 1 1 d . . .
H10 H 0.8191 0.3905 0.5002 0.022 Uiso 1 1 calc R . .
C11 C 0.9155(3) 0.5054(3) 0.8823(2) 0.0369(8) Uani 1 1 d . . .
H11A H 0.8950 0.5653 0.8788 0.055 Uiso 1 1 calc R . .
H11B H 0.9854 0.5254 0.9261 0.055 Uiso 1 1 calc R . .
H11C H 0.8521 0.4500 0.9026 0.055 Uiso 1 1 calc R . .
C12 C 0.7313(2) 0.5533(2) 0.42371(19) 0.0145(5) Uani 1 1 d . . .
C13 C 0.7843(2) 0.5810(2) 0.3461(2) 0.0168(5) Uani 1 1 d . . .
H13 H 0.7513 0.5381 0.2888 0.020 Uiso 1 1 calc R . .
C14 C 0.8838(2) 0.6695(2) 0.3501(2) 0.0169(5) Uani 1 1 d . . .
H14 H 0.9182 0.6866 0.2962 0.020 Uiso 1 1 calc R . .
C15 C 0.9325(2) 0.7327(2) 0.4337(2) 0.0172(6) Uani 1 1 d . . .
C16 C 0.8794(2) 0.7078(2) 0.5116(2) 0.0180(6) Uani 1 1 d . . .
H16 H 0.9120 0.7515 0.5686 0.022 Uiso 1 1 calc R . .
C17 C 0.7801(2) 0.6202(2) 0.5069(2) 0.0172(6) Uani 1 1 d . . .
H17 H 0.7442 0.6050 0.5604 0.021 Uiso 1 1 calc R . .
C18 C 1.0915(3) 0.8443(2) 0.3691(2) 0.0245(7) Uani 1 1 d . . .
H18A H 1.1153 0.7879 0.3486 0.037 Uiso 1 1 calc R . .
H18B H 1.1598 0.9088 0.3863 0.037 Uiso 1 1 calc R . .
H18C H 1.0410 0.8522 0.3193 0.037 Uiso 1 1 calc R . .
C19 C 0.0741(2) 0.2043(2) 0.13838(19) 0.0159(5) Uani 1 1 d . . .
C20 C 0.0970(3) 0.2111(2) 0.0485(2) 0.0201(6) Uani 1 1 d . . .
H20 H 0.1689 0.2126 0.0328 0.024 Uiso 1 1 calc R . .
C21 C 0.0163(3) 0.2157(2) -0.0191(2) 0.0218(6) Uani 1 1 d . . .
H21 H 0.0327 0.2187 -0.0804 0.026 Uiso 1 1 calc R . .
C22 C -0.0877(3) 0.2160(2) 0.0036(2) 0.0232(6) Uani 1 1 d . . .
C23 C -0.1115(3) 0.2097(3) 0.0930(2) 0.0243(6) Uani 1 1 d . . .
H23 H -0.1828 0.2097 0.1087 0.029 Uiso 1 1 calc R . .
C24 C -0.0322(3) 0.2034(2) 0.1594(2) 0.0203(6) Uani 1 1 d . . .
H24 H -0.0500 0.1985 0.2202 0.024 Uiso 1 1 calc R . .
C25 C -0.1525(3) 0.2213(3) -0.1504(2) 0.0385(9) Uani 1 1 d . . .
H25A H -0.0819 0.2805 -0.1555 0.058 Uiso 1 1 calc R . .
H25B H -0.2181 0.2261 -0.1868 0.058 Uiso 1 1 calc R . .
H25C H -0.1445 0.1570 -0.1731 0.058 Uiso 1 1 calc R . .
C26 C 0.0250(2) 0.0462(2) 0.27281(19) 0.0150(5) Uani 1 1 d . . .
C27 C -0.0225(2) 0.0251(2) 0.35364(19) 0.0162(5) Uani 1 1 d . . .
H27 H 0.0179 0.0675 0.4097 0.019 Uiso 1 1 calc R . .
C28 C -0.1279(2) -0.0567(2) 0.3546(2) 0.0172(6) Uani 1 1 d . . .
H28 H -0.1586 -0.0693 0.4105 0.021 Uiso 1 1 calc R . .
C29 C -0.1876(2) -0.1196(2) 0.2725(2) 0.0182(6) Uani 1 1 d . . .
C30 C -0.1406(2) -0.0997(2) 0.1911(2) 0.0193(6) Uani 1 1 d . . .
H30 H -0.1806 -0.1426 0.1352 0.023 Uiso 1 1 calc R . .
C31 C -0.0365(2) -0.0185(2) 0.1911(2) 0.0177(6) Uani 1 1 d . . .
H31 H -0.0060 -0.0062 0.1350 0.021 Uiso 1 1 calc R . .
C32 C -0.3403(3) -0.2246(2) 0.3467(2) 0.0243(6) Uani 1 1 d . . .
H32A H -0.2877 -0.2403 0.3893 0.036 Uiso 1 1 calc R . .
H32B H -0.4138 -0.2846 0.3321 0.036 Uiso 1 1 calc R . .
H32C H -0.3535 -0.1649 0.3751 0.036 Uiso 1 1 calc R . .
C33 C 0.6426(2) 0.2274(2) 0.29434(19) 0.0154(5) Uani 1 1 d . . .
C34 C 0.7003(2) 0.1819(2) 0.3486(2) 0.0193(6) Uani 1 1 d . . .
H34 H 0.6573 0.1197 0.3706 0.023 Uiso 1 1 calc R . .
C35 C 0.8196(2) 0.2264(2) 0.3708(2) 0.0218(6) Uani 1 1 d . . .
H35 H 0.8576 0.1953 0.4084 0.026 Uiso 1 1 calc R . .
C36 C 0.8827(3) 0.3165(2) 0.3376(2) 0.0235(6) Uani 1 1 d . . .
H36 H 0.9641 0.3475 0.3529 0.028 Uiso 1 1 calc R . .
C37 C 0.8276(3) 0.3613(2) 0.2826(2) 0.0224(6) Uani 1 1 d . . .
H37 H 0.8714 0.4220 0.2590 0.027 Uiso 1 1 calc R . .
C38 C 0.7081(2) 0.3178(2) 0.2617(2) 0.0186(6) Uani 1 1 d . . .
H38 H 0.6707 0.3499 0.2248 0.022 Uiso 1 1 calc R . .
C39 C 0.4498(2) 0.1414(2) 0.14570(19) 0.0159(5) Uani 1 1 d . . .
C40 C 0.5318(3) 0.1665(2) 0.0850(2) 0.0228(6) Uani 1 1 d . . .
H40 H 0.6111 0.2031 0.1077 0.027 Uiso 1 1 calc R . .
C41 C 0.4965(3) 0.1375(3) -0.0088(2) 0.0298(7) Uani 1 1 d . . .
H41 H 0.5522 0.1553 -0.0501 0.036 Uiso 1 1 calc R . .
C42 C 0.3816(3) 0.0831(3) -0.0424(2) 0.0305(7) Uani 1 1 d . . .
H42 H 0.3584 0.0638 -0.1066 0.037 Uiso 1 1 calc R . .
C43 C 0.2998(3) 0.0567(3) 0.0177(2) 0.0260(7) Uani 1 1 d . . .
H43 H 0.2208 0.0186 -0.0054 0.031 Uiso 1 1 calc R . .
C44 C 0.3334(3) 0.0859(2) 0.1114(2) 0.0203(6) Uani 1 1 d . . .
H44 H 0.2772 0.0681 0.1523 0.024 Uiso 1 1 calc R . .
C45 C 0.4497(2) 0.0420(2) 0.30130(19) 0.0146(5) Uani 1 1 d . . .
C46 C 0.4677(3) -0.0317(2) 0.2405(2) 0.0215(6) Uani 1 1 d . . .
H46 H 0.4925 -0.0151 0.1833 0.026 Uiso 1 1 calc R . .
C47 C 0.4496(3) -0.1289(2) 0.2634(2) 0.0249(7) Uani 1 1 d . . .
H47 H 0.4629 -0.1782 0.2221 0.030 Uiso 1 1 calc R . .
C48 C 0.4122(3) -0.1542(2) 0.3459(2) 0.0224(6) Uani 1 1 d . . .
H48 H 0.3979 -0.2213 0.3607 0.027 Uiso 1 1 calc R . .
C49 C 0.3956(2) -0.0810(2) 0.4069(2) 0.0205(6) Uani 1 1 d . . .
H49 H 0.3707 -0.0980 0.4639 0.025 Uiso 1 1 calc R . .
C50 C 0.4153(2) 0.0170(2) 0.3852(2) 0.0173(6) Uani 1 1 d . . .
H50 H 0.4051 0.0671 0.4279 0.021 Uiso 1 1 calc R . .

loop_
_atom_site_aniso_label
_atom_site_aniso_U_11
_atom_site_aniso_U_22
_atom_site_aniso_U_33
_atom_site_aniso_U_23
_atom_site_aniso_U_13
_atom_site_aniso_U_12
Co1 0.00977(18) 0.01097(18) 0.01525(19) 0.00282(14) 0.00195(13) 0.00229(14)
S1 0.0129(3) 0.0128(3) 0.0153(3) 0.0033(2) 0.0020(2) 0.0006(2)
S2 0.0117(3) 0.0118(3) 0.0192(3) 0.0048(2) 0.0008(2) 0.0021(2)
S3 0.0117(3) 0.0143(3) 0.0199(3) 0.0059(3) 0.0017(2) 0.0026(3)
S4 0.0110(3) 0.0148(3) 0.0173(3) 0.0054(3) 0.0019(2) 0.0020(2)
P1 0.0110(3) 0.0123(3) 0.0143(3) 0.0030(3) 0.0022(2) 0.0032(3)
O1 0.0227(11) 0.0338(13) 0.0194(11) 0.0064(9) -0.0050(9) 0.0049(10)
O2 0.0152(10) 0.0149(10) 0.0253(11) 0.0039(8) 0.0007(8) -0.0020(8)
O3 0.0254(12) 0.0481(15) 0.0258(12) 0.0072(11) -0.0043(10) 0.0186(11)
O4 0.0141(10) 0.0216(11) 0.0245(11) 0.0050(9) 0.0023(8) -0.0042(8)
C1 0.0111(12) 0.0114(12) 0.0176(13) 0.0012(10) 0.0031(10) 0.0030(10)
C2 0.0116(12) 0.0109(12) 0.0194(14) 0.0004(10) 0.0010(10) 0.0032(10)
C3 0.0113(12) 0.0147(13) 0.0169(13) 0.0002(10) 0.0012(10) 0.0037(10)
C4 0.0115(12) 0.0147(13) 0.0158(13) 0.0014(10) 0.0015(10) 0.0034(10)
C5 0.0145(13) 0.0099(12) 0.0173(13) 0.0022(10) 0.0016(10) 0.0030(10)
C6 0.0152(13) 0.0140(13) 0.0199(14) 0.0043(11) 0.0059(11) 0.0042(11)
C7 0.0242(15) 0.0175(14) 0.0168(14) 0.0026(11) 0.0035(11) 0.0056(12)
C8 0.0198(14) 0.0170(14) 0.0184(14) 0.0056(11) -0.0020(11) 0.0034(11)
C9 0.0160(13) 0.0184(14) 0.0273(16) 0.0045(12) 0.0033(11) 0.0078(11)
C10 0.0177(14) 0.0176(14) 0.0189(14) 0.0024(11) 0.0044(11) 0.0065(11)
C11 0.041(2) 0.041(2) 0.0191(16) 0.0018(15) -0.0066(14) 0.0080(17)
C12 0.0121(12) 0.0099(12) 0.0215(14) 0.0043(10) 0.0020(10) 0.0037(10)
C13 0.0150(13) 0.0142(13) 0.0198(14) 0.0032(11) -0.0006(11) 0.0044(11)
C14 0.0143(13) 0.0160(13) 0.0204(14) 0.0066(11) 0.0040(11) 0.0044(11)
C15 0.0119(12) 0.0113(12) 0.0263(15) 0.0040(11) 0.0001(11) 0.0024(10)
C16 0.0188(14) 0.0144(13) 0.0194(14) 0.0008(11) -0.0005(11) 0.0060(11)
C17 0.0199(14) 0.0131(13) 0.0191(14) 0.0041(11) 0.0066(11) 0.0059(11)
C18 0.0151(14) 0.0177(14) 0.0375(18) 0.0077(13) 0.0078(13) 0.0012(12)
C19 0.0144(13) 0.0148(13) 0.0166(13) 0.0006(10) -0.0003(10) 0.0045(11)
C20 0.0164(13) 0.0237(15) 0.0212(15) 0.0050(12) 0.0039(11) 0.0082(12)
C21 0.0252(15) 0.0262(16) 0.0158(14) 0.0050(12) 0.0030(12) 0.0114(13)
C22 0.0202(14) 0.0224(15) 0.0260(16) 0.0025(12) -0.0047(12) 0.0092(12)
C23 0.0165(14) 0.0327(17) 0.0247(16) 0.0007(13) 0.0005(12) 0.0122(13)
C24 0.0193(14) 0.0253(15) 0.0184(14) 0.0025(12) 0.0040(11) 0.0108(12)
C25 0.0326(19) 0.052(2) 0.0280(18) 0.0131(17) -0.0068(15) 0.0136(17)
C26 0.0116(12) 0.0120(12) 0.0203(14) 0.0032(10) 0.0025(10) 0.0032(10)
C27 0.0139(13) 0.0145(13) 0.0181(14) 0.0010(10) 0.0012(10) 0.0038(11)
C28 0.0152(13) 0.0181(14) 0.0182(14) 0.0050(11) 0.0038(10) 0.0053(11)
C29 0.0111(12) 0.0154(13) 0.0254(15) 0.0052(11) 0.0002(11) 0.0021(11)
C30 0.0173(14) 0.0191(14) 0.0168(14) 0.0011(11) -0.0007(11) 0.0030(11)
C31 0.0168(13) 0.0173(13) 0.0165(14) 0.0033(11) 0.0033(11) 0.0037(11)
C32 0.0154(14) 0.0249(16) 0.0287(17) 0.0089(13) 0.0053(12) 0.0019(12)
C33 0.0123(12) 0.0155(13) 0.0164(13) -0.0013(10) 0.0031(10) 0.0039(10)
C34 0.0177(14) 0.0216(14) 0.0179(14) 0.0017(11) 0.0029(11) 0.0071(12)
C35 0.0158(14) 0.0282(16) 0.0213(15) 0.0004(12) 0.0005(11) 0.0096(12)
C36 0.0140(14) 0.0247(15) 0.0274(16) -0.0057(12) 0.0021(12) 0.0055(12)
C37 0.0164(14) 0.0174(14) 0.0297(16) 0.0000(12) 0.0085(12) 0.0023(11)
C38 0.0171(14) 0.0180(14) 0.0211(14) 0.0015(11) 0.0045(11) 0.0074(11)
C39 0.0203(14) 0.0145(13) 0.0148(13) 0.0017(10) 0.0016(11) 0.0092(11)
C40 0.0223(15) 0.0248(15) 0.0214(15) 0.0042(12) 0.0043(12) 0.0089(13)
C41 0.0348(18) 0.0385(19) 0.0203(16) 0.0076(14) 0.0080(14) 0.0172(16)
C42 0.0381(19) 0.041(2) 0.0158(15) 0.0010(14) -0.0012(13) 0.0215(17)
C43 0.0278(16) 0.0260(16) 0.0232(16) -0.0026(13) -0.0065(13) 0.0130(14)
C44 0.0207(14) 0.0202(14) 0.0205(15) 0.0026(11) 0.0024(11) 0.0086(12)
C45 0.0119(12) 0.0121(12) 0.0193(14) 0.0032(10) 0.0014(10) 0.0039(10)
C46 0.0242(15) 0.0206(15) 0.0213(15) 0.0029(12) 0.0023(12) 0.0108(12)
C47 0.0331(17) 0.0195(15) 0.0237(16) -0.0003(12) -0.0015(13) 0.0140(13)
C48 0.0234(15) 0.0141(13) 0.0277(16) 0.0057(12) -0.0046(12) 0.0060(12)
C49 0.0177(14) 0.0197(14) 0.0223(15) 0.0080(12) 0.0008(11) 0.0044(12)
C50 0.0136(13) 0.0167(13) 0.0201(14) 0.0031(11) 0.0005(11) 0.0047(11)

loop_
_atom_type_symbol
_atom_type_description
_atom_type_scat_dispersion_real
_atom_type_scat_dispersion_imag
_atom_type_scat_source
C C 0.0033 0.0016 'International Tables Vol C Tables 4.2.6.8 and 6.1.1.4'
H H 0.0000 0.0000 'International Tables Vol C Tables 4.2.6.8 and 6.1.1.4'
O O 0.0106 0.0060 'International Tables Vol C Tables 4.2.6.8 and 6.1.1.4'
P P 0.1023 0.0942 'International Tables Vol C Tables 4.2.6.8 and 6.1.1.4'
S S 0.1246 0.1234 'International Tables Vol C Tables 4.2.6.8 and 6.1.1.4'
Cl Cl 0.1484 0.1585 'International Tables Vol C Tables 4.2.6.8 and 6.1.1.4'
Co Co 0.3494 0.9721 'International Tables Vol C Tables 4.2.6.8 and 6.1.1.4'

loop_
_geom_angle_atom_site_label_1
_geom_angle_atom_site_label_2
_geom_angle_atom_site_label_3
_geom_angle
_geom_angle_site_symmetry_1
_geom_angle_site_symmetry_3
_geom_angle_publ_flag
S2 Co1 S1 88.58(3) . . ?
S2 Co1 S3 85.67(3) . . ?
S1 Co1 S3 160.48(3) . . ?
S2 Co1 S4 161.56(3) . . ?
S1 Co1 S4 90.97(3) . . ?
S3 Co1 S4 88.67(3) . . ?
S2 Co1 P1 101.31(3) . . ?
S1 Co1 P1 92.81(3) . . ?
S3 Co1 P1 106.60(3) . . ?
S4 Co1 P1 97.12(3) . . ?
C52A C51A Cl1A 119.7(2) . . ?
C51A C52A Cl2A 120.8(2) . . ?
C52B C51B Cl1B 151.9(15) . . ?
C51B C52B Cl2B 116.1(7) . . ?
C1 S1 Co1 106.08(10) . . ?
C2 S2 Co1 106.62(10) . . ?
C3 S3 Co1 106.74(10) . . ?
C4 S4 Co1 106.69(10) . . ?
C33 P1 C39 106.56(13) . . ?
C33 P1 C45 102.04(13) . . ?
C39 P1 C45 100.98(13) . . ?
C33 P1 Co1 114.90(9) . . ?
C39 P1 Co1 111.85(9) . . ?
C45 P1 Co1 118.89(9) . . ?
C8 O1 C11 117.0(3) . . ?
C15 O2 C18 116.8(2) . . ?
C22 O3 C25 117.0(3) . . ?
C29 O4 C32 117.1(2) . . ?
C2 C1 C5 123.9(2) . . ?
C2 C1 S1 119.4(2) . . ?
C5 C1 S1 116.6(2) . . ?
C1 C2 C12 124.3(2) . . ?
C1 C2 S2 118.2(2) . . ?
C12 C2 S2 117.5(2) . . ?
C4 C3 C19 124.7(2) . . ?
C4 C3 S3 119.0(2) . . ?
C19 C3 S3 116.3(2) . . ?
C3 C4 C26 125.1(2) . . ?
C3 C4 S4 118.8(2) . . ?
C26 C4 S4 116.1(2) . . ?
C6 C5 C10 118.1(3) . . ?
C6 C5 C1 121.5(2) . . ?
C10 C5 C1 120.4(2) . . ?
C5 C6 C7 122.0(3) . . ?
C6 C7 C8 118.8(3) . . ?
O1 C8 C9 115.6(3) . . ?
O1 C8 C7 124.4(3) . . ?
C9 C8 C7 120.0(3) . . ?
C10 C9 C8 120.2(3) . . ?
C9 C10 C5 120.8(3) . . ?
C13 C12 C17 117.6(2) . . ?
C13 C12 C2 120.8(2) . . ?
C17 C12 C2 121.6(2) . . ?
C14 C13 C12 122.0(3) . . ?
C13 C14 C15 119.3(3) . . ?
O2 C15 C14 124.7(3) . . ?
O2 C15 C16 115.7(3) . . ?
C14 C15 C16 119.6(3) . . ?
C17 C16 C15 120.7(3) . . ?
C16 C17 C12 120.7(3) . . ?
C20 C19 C24 117.9(3) . . ?
C20 C19 C3 121.3(2) . . ?
C24 C19 C3 120.8(3) . . ?
C19 C20 C21 121.3(3) . . ?
C22 C21 C20 119.7(3) . . ?
O3 C22 C21 124.4(3) . . ?
O3 C22 C23 116.0(3) . . ?
C21 C22 C23 119.6(3) . . ?
C24 C23 C22 120.5(3) . . ?
C23 C24 C19 121.0(3) . . ?
C27 C26 C31 117.7(2) . . ?
C27 C26 C4 121.4(2) . . ?
C31 C26 C4 120.9(2) . . ?
C26 C27 C28 121.9(3) . . ?
C29 C28 C27 119.4(3) . . ?
O4 C29 C28 125.1(3) . . ?
O4 C29 C30 115.6(3) . . ?
C28 C29 C30 119.3(3) . . ?
C31 C30 C29 120.8(3) . . ?
C30 C31 C26 120.9(3) . . ?
C38 C33 C34 118.3(3) . . ?
C38 C33 P1 121.1(2) . . ?
C34 C33 P1 120.6(2) . . ?
C35 C34 C33 121.1(3) . . ?
C36 C35 C34 119.5(3) . . ?
C37 C36 C35 120.3(3) . . ?
C36 C37 C38 120.2(3) . . ?
C37 C38 C33 120.6(3) . . ?
C40 C39 C44 119.5(3) . . ?
C40 C39 P1 123.7(2) . . ?
C44 C39 P1 116.7(2) . . ?
C41 C40 C39 119.6(3) . . ?
C42 C41 C40 120.7(3) . . ?
C41 C42 C43 119.9(3) . . ?
C44 C43 C42 120.2(3) . . ?
C43 C44 C39 120.1(3) . . ?
C50 C45 C46 119.1(3) . . ?
C50 C45 P1 122.7(2) . . ?
C46 C45 P1 117.9(2) . . ?
C47 C46 C45 120.3(3) . . ?
C48 C47 C46 120.3(3) . . ?
C47 C48 C49 119.6(3) . . ?
C48 C49 C50 120.5(3) . . ?
C45 C50 C49 120.2(3) . . ?

loop_
_geom_bond_atom_site_label_1
_geom_bond_atom_site_label_2
_geom_bond_distance
_geom_bond_site_symmetry_2
_geom_bond_publ_flag
Co1 S2 2.1682(8) . ?
Co1 S1 2.1728(8) . ?
Co1 S3 2.1758(8) . ?
Co1 S4 2.1766(8) . ?
Co1 P1 2.1923(8) . ?
Cl1A C51A 1.7026(10) . ?
Cl2A C52A 1.7052(10) . ?
C51A C52A 1.4520(10) . ?
Cl1B C51B 1.6999(11) . ?
Cl2B C52B 1.6998(11) . ?
C51B C52B 1.4501(10) . ?
S1 C1 1.720(3) . ?
S2 C2 1.726(3) . ?
S3 C3 1.721(3) . ?
S4 C4 1.725(3) . ?
P1 C33 1.824(3) . ?
P1 C39 1.831(3) . ?
P1 C45 1.834(3) . ?
O1 C8 1.369(3) . ?
O1 C11 1.432(4) . ?
O2 C15 1.367(3) . ?
O2 C18 1.432(4) . ?
O3 C22 1.367(4) . ?
O3 C25 1.425(4) . ?
O4 C29 1.357(3) . ?
O4 C32 1.434(4) . ?
C1 C2 1.371(4) . ?
C1 C5 1.485(4) . ?
C2 C12 1.484(4) . ?
C3 C4 1.375(4) . ?
C3 C19 1.486(4) . ?
C4 C26 1.484(4) . ?
C5 C6 1.389(4) . ?
C5 C10 1.399(4) . ?
C6 C7 1.392(4) . ?
C7 C8 1.395(4) . ?
C8 C9 1.393(4) . ?
C9 C10 1.383(4) . ?
C12 C13 1.397(4) . ?
C12 C17 1.406(4) . ?
C13 C14 1.389(4) . ?
C14 C15 1.390(4) . ?
C15 C16 1.395(4) . ?
C16 C17 1.379(4) . ?
C19 C20 1.392(4) . ?
C19 C24 1.401(4) . ?
C20 C21 1.395(4) . ?
C21 C22 1.385(4) . ?
C22 C23 1.388(4) . ?
C23 C24 1.380(4) . ?
C26 C27 1.394(4) . ?
C26 C31 1.406(4) . ?
C27 C28 1.397(4) . ?
C28 C29 1.396(4) . ?
C29 C30 1.397(4) . ?
C30 C31 1.380(4) . ?
C33 C38 1.396(4) . ?
C33 C34 1.402(4) . ?
C34 C35 1.391(4) . ?
C35 C36 1.390(4) . ?
C36 C37 1.380(5) . ?
C37 C38 1.392(4) . ?
C39 C40 1.397(4) . ?
C39 C44 1.400(4) . ?
C40 C41 1.392(4) . ?
C41 C42 1.380(5) . ?
C42 C43 1.390(5) . ?
C43 C44 1.388(4) . ?
C45 C50 1.388(4) . ?
C45 C46 1.399(4) . ?
C46 C47 1.389(4) . ?
C47 C48 1.380(5) . ?
C48 C49 1.387(4) . ?
C49 C50 1.390(4) . ?
